data_4332753
loop_
_publ_author_name
'Gu, Xiaojun'
'Xue, Dongfeng'

_publ_section_title
;
 Spontaneously Resolved Homochiral 3D Lanthanide&#x2212;Silver
 Heterometallic Coordination Framework with Extended Helical
 Ln&#x2212;O&#x2212;Ag Subunits
;
_journal_issue 23
_journal_name_full 'Inorganic Chemistry'
_journal_page_first 9257
_journal_page_last 9261
_journal_paper_doi 10.1021/ic060806l
_journal_volume 45
_journal_year 2006
_chemical_formula_sum 'C20 H15 Ag Eu N3 O8'
_chemical_formula_weight 685.18
_chemical_name_systematic
; 
 ? 
;
_space_group_IT_number 178
_symmetry_cell_setting hexagonal
_symmetry_space_group_name_Hall 'P 61 2 (0 0 5)'
_symmetry_space_group_name_H-M 'P 61 2 2'
_atom_sites_solution_hydrogens geom
_atom_sites_solution_primary direct
_atom_sites_solution_secondary difmap
_audit_creation_method SHELXL-97
_cell_angle_alpha 90.00
_cell_angle_beta 90.00
_cell_angle_gamma 120.00
_cell_formula_units_Z 6
_cell_length_a 11.8098(6)
_cell_length_b 11.8098(6)
_cell_length_c 27.279(3)
_cell_measurement_temperature 273(2)
_cell_volume 3294.9(4)
_computing_structure_refinement 'SHELXL-97 (Sheldrick, 1997)'
_computing_structure_solution 'SHELXS-97 (Sheldrick, 1990)'
_diffrn_ambient_temperature 273(2)
_diffrn_measured_fraction_theta_full 0.975
_diffrn_measured_fraction_theta_max 0.975
_diffrn_radiation_monochromator graphite
_diffrn_radiation_source 'fine-focus sealed tube'
_diffrn_radiation_type MoK\a
_diffrn_radiation_wavelength 0.71073
_diffrn_reflns_av_R_equivalents 0.0671
_diffrn_reflns_av_sigmaI/netI 0.0474
_diffrn_reflns_limit_h_max 15
_diffrn_reflns_limit_h_min -16
_diffrn_reflns_limit_k_max 15
_diffrn_reflns_limit_k_min -15
_diffrn_reflns_limit_l_max 37
_diffrn_reflns_limit_l_min -24
_diffrn_reflns_number 20884
_diffrn_reflns_theta_full 29.14
_diffrn_reflns_theta_max 29.14
_diffrn_reflns_theta_min 1.99
_exptl_absorpt_coefficient_mu 3.773
_exptl_crystal_colour colorless
_exptl_crystal_density_diffrn 2.072
_exptl_crystal_density_method 'not measured'
_exptl_crystal_F_000 1980
_exptl_crystal_size_max 0.18
_exptl_crystal_size_mid 0.08
_exptl_crystal_size_min 0.06
_refine_diff_density_max 0.434
_refine_diff_density_min -0.648
_refine_diff_density_rms 0.101
_refine_ls_abs_structure_details 'Flack H D (1983), Acta Cryst. A39, 876-881'
_refine_ls_abs_structure_Flack -0.024(15)
_refine_ls_extinction_method none
_refine_ls_goodness_of_fit_ref 1.026
_refine_ls_hydrogen_treatment mixed
_refine_ls_matrix_type full
_refine_ls_number_parameters 153
_refine_ls_number_reflns 2845
_refine_ls_number_restraints 0
_refine_ls_restrained_S_all 1.026
_refine_ls_R_factor_all 0.0450
_refine_ls_R_factor_gt 0.0308
_refine_ls_shift/su_max 0.001
_refine_ls_shift/su_mean 0.000
_refine_ls_structure_factor_coef Fsqd
_refine_ls_weighting_details 'calc w=1/[\s^2^(Fo^2^)+(0.0182P)^2^+0.7601P] where P=(Fo^2^+2Fc^2^)/3'
_refine_ls_weighting_scheme calc
_refine_ls_wR_factor_gt 0.0515
_refine_ls_wR_factor_ref 0.0556
_reflns_number_gt 2398
_reflns_number_total 2845
_reflns_threshold_expression >2sigma(I)
_cod_data_source_file ic060806lsup1.cif
_cod_data_source_block ds1
_cod_original_sg_symbol_H-M P6(1)22
_cod_database_code 4332753

loop_
_symmetry_equiv_pos_as_xyz
'x, y, z'
'-y, x-y, z+1/3'
'-x+y, -x, z+2/3'
'-x, -y, z+1/2'
'y, -x+y, z+5/6'
'x-y, x, z+1/6'
'y, x, -z+1/3'
'x-y, -y, -z'
'-x, -x+y, -z+2/3'
'-y, -x, -z+5/6'
'-x+y, y, -z+1/2'
'x, x-y, -z+1/6'

loop_
_atom_site_label
_atom_site_type_symbol
_atom_site_fract_x
_atom_site_fract_y
_atom_site_fract_z
_atom_site_U_iso_or_equiv
_atom_site_adp_type
_atom_site_occupancy
_atom_site_symmetry_multiplicity
_atom_site_calc_flag
_atom_site_refinement_flags
Eu1 Eu 1.0000 0.86482(3) 0.3333 0.02407(8) Uani 1 2 d S
Ag1 Ag 0.75893(3) 0.51786(5) 0.2500 0.03722(13) Uani 1 2 d S
C2 C 0.8538(8) 0.3229(6) 0.1292(2) 0.082(3) Uani 1 1 d .
H2A H 0.8856 0.3504 0.0977 0.098 Uiso 1 1 calc R
C3 C 0.8198(5) 0.1993(5) 0.14362(16) 0.0308(10) Uani 1 1 d .
N1 N 0.8027(5) 0.3766(4) 0.20617(15) 0.0484(12) Uani 1 1 d .
C5 C 0.7708(6) 0.2572(5) 0.22053(18) 0.0467(13) Uani 1 1 d .
H5A H 0.7421 0.2332 0.2526 0.056 Uiso 1 1 calc R
O3 O 1.0655(3) 1.0584(3) 0.28740(12) 0.0486(9) Uani 1 1 d .
O4 O 0.9162(3) 0.6345(3) 0.30896(12) 0.0389(8) Uani 1 1 d .
C11 C 1.0000 0.4960(7) 0.3333 0.085(3) Uani 1 2 d S
H11A H 1.0706 0.5042 0.3533 0.128 Uiso 0.50 1 calc PR
H11B H 1.0109 0.4744 0.3004 0.128 Uiso 0.50 1 calc PR
H11C H 0.9185 0.4282 0.3463 0.128 Uiso 0.50 1 calc PR
C9 C 1.1300(3) 1.2601(6) 0.2500 0.0371(14) Uani 1 2 d S
C10 C 1.0561(3) 1.1122(6) 0.2500 0.0337(15) Uani 1 2 d S
C12 C 1.0000 0.6244(6) 0.3333 0.0393(15) Uani 1 2 d S
C1 C 0.8419(8) 0.4068(6) 0.1603(2) 0.092(3) Uani 1 1 d .
H1A H 0.8623 0.4888 0.1487 0.111 Uiso 1 1 calc R
C4 C 0.7776(5) 0.1669(5) 0.19113(17) 0.0398(13) Uani 1 1 d .
H4A H 0.7538 0.0843 0.2032 0.048 Uiso 1 1 calc R
C8 C 1.2022(6) 1.3304(5) 0.2898(2) 0.0594(17) Uani 1 1 d .
H8A H 1.2058 1.2877 0.3179 0.071 Uiso 1 1 calc R
N2 N 1.2673(4) 1.5346(7) 0.2500 0.091(3) Uani 1 2 d S
C7 C 1.2689(7) 1.4647(6) 0.2876(3) 0.080(2) Uani 1 1 d .
H7A H 1.3191 1.5099 0.3147 0.096 Uiso 1 1 calc R
C6 C 0.8283(4) 0.1042(4) 0.10934(16) 0.0308(11) Uani 1 1 d .
O1 O 0.8655(4) 0.1416(3) 0.06638(10) 0.0406(7) Uani 1 1 d .
O2 O 0.7969(3) -0.0071(3) 0.12600(11) 0.0393(8) Uani 1 1 d .

loop_
_atom_site_aniso_label
_atom_site_aniso_U_11
_atom_site_aniso_U_22
_atom_site_aniso_U_33
_atom_site_aniso_U_23
_atom_site_aniso_U_13
_atom_site_aniso_U_12
Eu1 0.02422(16) 0.02701(12) 0.02005(13) -0.00113(7) -0.00226(14) 0.01211(8)
Ag1 0.0439(2) 0.0307(3) 0.0327(3) 0.000 0.0016(2) 0.01534(14)
C2 0.173(8) 0.060(4) 0.039(3) 0.014(3) 0.042(4) 0.079(5)
C3 0.044(3) 0.031(2) 0.027(2) -0.002(2) -0.002(2) 0.026(2)
N1 0.081(4) 0.038(2) 0.037(2) 0.000(2) 0.012(2) 0.037(2)
C5 0.077(4) 0.048(3) 0.029(3) 0.002(2) 0.007(3) 0.042(3)
O3 0.067(3) 0.037(2) 0.041(2) 0.0117(17) 0.0001(18) 0.0256(17)
O4 0.041(2) 0.0318(18) 0.042(2) -0.0105(15) -0.0167(16) 0.0170(15)
C11 0.117(9) 0.054(3) 0.105(8) -0.016(3) -0.033(7) 0.059(4)
C9 0.039(3) 0.034(4) 0.037(4) 0.000 -0.001(3) 0.0170(19)
C10 0.037(3) 0.026(4) 0.034(4) 0.000 0.004(3) 0.0128(18)
C12 0.052(4) 0.036(3) 0.035(4) -0.0002(19) 0.000(4) 0.026(2)
C1 0.204(8) 0.054(4) 0.047(4) 0.021(3) 0.048(5) 0.085(5)
C4 0.063(4) 0.035(3) 0.029(3) 0.004(2) 0.000(2) 0.030(3)
C8 0.083(5) 0.035(3) 0.056(4) -0.007(3) -0.020(3) 0.026(3)
N2 0.113(6) 0.040(5) 0.096(7) 0.000 -0.007(6) 0.020(2)
C7 0.094(6) 0.053(4) 0.079(5) -0.024(4) -0.022(5) 0.026(4)
C6 0.037(3) 0.038(3) 0.026(2) -0.005(2) -0.0048(19) 0.026(2)
O1 0.057(2) 0.0413(19) 0.0264(16) -0.0052(16) 0.0014(17) 0.0267(18)
O2 0.063(2) 0.0365(19) 0.0315(18) -0.0042(15) -0.0069(16) 0.0348(19)

loop_
_atom_type_symbol
_atom_type_description
_atom_type_scat_dispersion_real
_atom_type_scat_dispersion_imag
_atom_type_scat_source
C C 0.0033 0.0016 'International Tables Vol C Tables 4.2.6.8 and 6.1.1.4'
H H 0.0000 0.0000 'International Tables Vol C Tables 4.2.6.8 and 6.1.1.4'
N N 0.0061 0.0033 'International Tables Vol C Tables 4.2.6.8 and 6.1.1.4'
O O 0.0106 0.0060 'International Tables Vol C Tables 4.2.6.8 and 6.1.1.4'
Ag Ag -0.8971 1.1015 'International Tables Vol C Tables 4.2.6.8 and 6.1.1.4'
Eu Eu -0.1578 3.6682 'International Tables Vol C Tables 4.2.6.8 and 6.1.1.4'

loop_
_geom_angle_atom_site_label_1
_geom_angle_atom_site_label_2
_geom_angle_atom_site_label_3
_geom_angle
_geom_angle_site_symmetry_1
_geom_angle_site_symmetry_3
O2 Eu1 O2 162.34(16) 6 11_765
O2 Eu1 O3 82.45(11) 6 .
O2 Eu1 O3 83.43(12) 11_765 .
O2 Eu1 O3 83.43(12) 6 9_765
O2 Eu1 O3 82.45(11) 11_765 9_765
O3 Eu1 O3 73.59(16) . 9_765
O2 Eu1 O1 102.02(11) 6 7_655
O2 Eu1 O1 83.97(11) 11_765 7_655
O3 Eu1 O1 73.41(11) . 7_655
O3 Eu1 O1 145.47(12) 9_765 7_655
O2 Eu1 O1 83.97(11) 6 2_655
O2 Eu1 O1 102.02(11) 11_765 2_655
O3 Eu1 O1 145.47(12) . 2_655
O3 Eu1 O1 73.41(12) 9_765 2_655
O1 Eu1 O1 140.72(16) 7_655 2_655
O2 Eu1 O4 73.16(11) 6 .
O2 Eu1 O4 124.45(11) 11_765 .
O3 Eu1 O4 132.51(11) . .
O3 Eu1 O4 139.81(12) 9_765 .
O1 Eu1 O4 72.77(11) 7_655 .
O1 Eu1 O4 72.06(11) 2_655 .
O2 Eu1 O4 124.45(11) 6 9_765
O2 Eu1 O4 73.16(11) 11_765 9_765
O3 Eu1 O4 139.81(12) . 9_765
O3 Eu1 O4 132.51(11) 9_765 9_765
O1 Eu1 O4 72.06(11) 7_655 9_765
O1 Eu1 O4 72.77(11) 2_655 9_765
O4 Eu1 O4 51.96(14) . 9_765
O2 Eu1 C12 98.83(8) 6 .
O2 Eu1 C12 98.83(8) 11_765 .
O3 Eu1 C12 143.20(8) . .
O3 Eu1 C12 143.20(8) 9_765 .
O1 Eu1 C12 70.36(8) 7_655 .
O1 Eu1 C12 70.36(8) 2_655 .
O4 Eu1 C12 25.98(7) . .
O4 Eu1 C12 25.98(7) 9_765 .
N1 Ag1 N1 102.6(2) . 11_655
N1 Ag1 O4 112.70(14) . .
N1 Ag1 O4 104.92(14) 11_655 .
N1 Ag1 O4 104.92(14) . 11_655
N1 Ag1 O4 112.70(14) 11_655 11_655
O4 Ag1 O4 118.06(16) . 11_655
C3 C2 C1 121.0(5) . .
C2 C3 C4 116.3(5) . .
C2 C3 C6 121.8(4) . .
C4 C3 C6 122.0(4) . .
C1 N1 C5 116.2(4) . .
C1 N1 Ag1 118.1(3) . .
C5 N1 Ag1 124.7(3) . .
N1 C5 C4 124.1(5) . .
C10 O3 Eu1 149.5(4) . .
C12 O4 Ag1 138.7(3) . .
C12 O4 Eu1 93.5(3) . .
Ag1 O4 Eu1 126.90(13) . .
C8 C9 C8 116.9(7) . 11_655
C8 C9 C10 121.6(3) . .
C8 C9 C10 121.6(3) 11_655 .
O3 C10 O3 127.2(6) 11_655 .
O3 C10 C9 116.4(3) 11_655 .
O3 C10 C9 116.4(3) . .
O4 C12 O4 120.9(6) . 9_765
O4 C12 C11 119.5(3) . .
O4 C12 C11 119.5(3) 9_765 .
O4 C12 Eu1 60.5(3) . .
O4 C12 Eu1 60.5(3) 9_765 .
C11 C12 Eu1 180.000(2) . .
N1 C1 C2 122.9(5) . .
C5 C4 C3 119.4(5) . .
C9 C8 C7 119.2(6) . .
C7 N2 C7 114.6(8) . 11_655
N2 C7 C8 125.0(7) . .
O1 C6 O2 125.1(4) . .
O1 C6 C3 117.5(4) . .
O2 C6 C3 117.4(4) . .
C6 O1 Eu1 124.6(3) . 3_664
C6 O2 Eu1 146.8(3) . 5_554

loop_
_geom_bond_atom_site_label_1
_geom_bond_atom_site_label_2
_geom_bond_distance
_geom_bond_site_symmetry_2
Eu1 O2 2.318(3) 6
Eu1 O2 2.318(3) 11_765
Eu1 O3 2.372(3) .
Eu1 O3 2.372(3) 9_765
Eu1 O1 2.462(3) 7_655
Eu1 O1 2.462(3) 2_655
Eu1 O4 2.475(3) .
Eu1 O4 2.475(3) 9_765
Eu1 C12 2.839(7) .
Ag1 N1 2.311(4) .
Ag1 N1 2.311(4) 11_655
Ag1 O4 2.319(3) .
Ag1 O4 2.319(3) 11_655
C2 C3 1.364(7) .
C2 C1 1.364(7) .
C3 C4 1.373(6) .
C3 C6 1.504(6) .
N1 C1 1.319(6) .
N1 C5 1.325(6) .
C5 C4 1.368(6) .
O3 C10 1.236(4) .
O4 C12 1.246(4) .
C11 C12 1.516(9) .
C9 C8 1.374(6) .
C9 C8 1.374(6) 11_655
C9 C10 1.513(8) .
C10 O3 1.236(4) 11_655
C12 O4 1.246(4) 9_765
C8 C7 1.375(8) .
N2 C7 1.324(8) .
N2 C7 1.324(8) 11_655
C6 O1 1.252(5) .
C6 O2 1.258(5) .
O1 Eu1 2.462(3) 3_664
O2 Eu1 2.318(3) 5_554
